data_4025345
loop_
_publ_author_name
'Marina Martjuga'
'Dmitry Shabashov'
'Sergey Belyakov'
'Edvards Liepinsh'
'Edgars Suna'

_publ_section_title
;
 Asymmetric Synthesis of 1,3-Diamines by Diastereoselective Reduction of
 Enantiopure N-tert-Butanesulfinylketimines: Unusual Directing Effects of
 the ortho-Substituent
;
_journal_name_full 'Journal of Organic Chemistry'
_journal_page_first 2357
_journal_page_last 2368
_journal_paper_doi 10.1021/jo100173f
_journal_volume 75
_journal_year 2010
_chemical_absolute_configuration rmad
_chemical_formula_moiety 'C18 H23 N O2 S'
_chemical_formula_sum 'C18 H23 N O2 S'
_chemical_formula_weight 317.43
_chemical_name_systematic
; 
 ? 
;
_space_group_IT_number 19
_symmetry_cell_setting orthorhombic
_symmetry_space_group_name_Hall 'P 2ac 2ab'
_symmetry_space_group_name_H-M 'P 21 21 21'
_atom_sites_solution_hydrogens mixed
_atom_sites_solution_primary direct
_atom_sites_solution_secondary difmap
_audit_creation_method SHELXL-97
_cell_angle_alpha 90.00
_cell_angle_beta 90.00
_cell_angle_gamma 90.00
_cell_formula_units_Z 4
_cell_length_a 9.5631(3)
_cell_length_b 9.6026(3)
_cell_length_c 18.5489(7)
_cell_measurement_reflns_used 1653
_cell_measurement_temperature 193(2)
_cell_measurement_theta_max 27.3
_cell_measurement_theta_min 0.8
_cell_volume 1703.36(10)
_computing_structure_refinement 'SHELXL-97 (Sheldrick, 1997)'
_computing_structure_solution 'SHELXS-97 (Sheldrick, 1990)'
_diffrn_ambient_temperature 193(2)
_diffrn_measured_fraction_theta_full 0.997
_diffrn_measured_fraction_theta_max 0.997
_diffrn_measurement_device_type 'Nonius KappaCCD'
_diffrn_measurement_method CCD
_diffrn_radiation_monochromator graphite
_diffrn_radiation_source 'fine-focus sealed tube'
_diffrn_radiation_type MoK\a
_diffrn_radiation_wavelength 0.71073
_diffrn_reflns_av_R_equivalents 0.0000
_diffrn_reflns_av_sigmaI/netI 0.0728
_diffrn_reflns_limit_h_max 12
_diffrn_reflns_limit_h_min -12
_diffrn_reflns_limit_k_max 13
_diffrn_reflns_limit_k_min -13
_diffrn_reflns_limit_l_max 25
_diffrn_reflns_limit_l_min -25
_diffrn_reflns_number 4561
_diffrn_reflns_theta_full 29.00
_diffrn_reflns_theta_max 29.00
_diffrn_reflns_theta_min 2.20
_exptl_absorpt_coefficient_mu 0.197
_exptl_absorpt_correction_type none
_exptl_crystal_colour Colourless
_exptl_crystal_density_diffrn 1.238
_exptl_crystal_density_method 'not measured'
_exptl_crystal_description Plate
_exptl_crystal_F_000 680
_exptl_crystal_size_max 0.31
_exptl_crystal_size_mid 0.28
_exptl_crystal_size_min 0.09
_refine_diff_density_max 0.238
_refine_diff_density_min -0.253
_refine_diff_density_rms 0.054
_refine_ls_abs_structure_details 'Flack H D (1983), Acta Cryst. A39, 876-881'
_refine_ls_abs_structure_Flack -0.07(9)
_refine_ls_extinction_method none
_refine_ls_goodness_of_fit_ref 0.947
_refine_ls_hydrogen_treatment constr
_refine_ls_matrix_type full
_refine_ls_number_parameters 199
_refine_ls_number_reflns 4561
_refine_ls_number_restraints 0
_refine_ls_restrained_S_all 0.947
_refine_ls_R_factor_all 0.0832
_refine_ls_R_factor_gt 0.0522
_refine_ls_shift/su_max 0.001
_refine_ls_shift/su_mean 0.000
_refine_ls_structure_factor_coef Fsqd
_refine_ls_weighting_details 'w=1/[\s^2^(Fo^2^)+(0.0933P)^2^+0.0000P] where P=(Fo^2^+2Fc^2^)/3'
_refine_ls_weighting_scheme calc
_refine_ls_wR_factor_gt 0.1230
_refine_ls_wR_factor_ref 0.1418
_reflns_number_gt 3465
_reflns_number_total 4561
_reflns_threshold_expression >2sigma(I)
_cod_data_source_file jo100173f_si_016.cif
_cod_data_source_block m830
_cod_depositor_comments
;
The following automatic conversions were performed:

'_refine_ls_weighting_scheme' value 'calc
w=1/[\s^2^(Fo^2^)+(0.0933P)^2^+0.0000P] where P=(Fo^2^+2Fc^2^)/3' was
changed to 'calc'. New tag '_refine_ls_weighting_details' was
created. The value of the new tag was set to
'w=1/[\s^2^(Fo^2^)+(0.0933P)^2^+0.0000P] where P=(Fo^2^+2Fc^2^)/3'.

Automatic conversion script
Id: cif_fix_values 3143 2015-03-26 13:38:13Z robertas 
;
_cod_original_sg_symbol_H-M 'P 21 21 21 '
_cod_database_code 4025345
_cod_database_fobs_code 4025345

loop_
_symmetry_equiv_pos_as_xyz
'x, y, z'
'-x+1/2, -y, z+1/2'
'x+1/2, -y+1/2, -z'
'-x, y+1/2, -z+1/2'

loop_
_atom_site_label
_atom_site_type_symbol
_atom_site_fract_x
_atom_site_fract_y
_atom_site_fract_z
_atom_site_U_iso_or_equiv
_atom_site_adp_type
_atom_site_occupancy
_atom_site_calc_flag
_atom_site_refinement_flags
_atom_site_disorder_assembly
_atom_site_disorder_group
S9 S 0.80862(6) 0.18251(6) 0.45598(3) 0.02511(16) Uani 1 d . . .
N8 N 0.6848(2) 0.1298(2) 0.51114(10) 0.0246(4) Uani 1 d . . .
H8 H 0.5983 0.1677 0.5192 0.029 Uiso 1 d R . .
C11 C 0.6993(3) 0.2422(3) 0.37985(13) 0.0267(5) Uani 1 d . . .
O21 O 0.89331(18) -0.1562(2) 0.62935(11) 0.0361(5) Uani 1 d . . .
C15 C 0.6952(2) 0.1325(3) 0.64540(13) 0.0242(5) Uani 1 d . . .
C2 C 0.7697(2) -0.2023(3) 0.60029(13) 0.0273(5) Uani 1 d . . .
O10 O 0.88130(17) 0.3110(2) 0.48275(10) 0.0371(5) Uani 1 d . . .
C4 C 0.6014(3) -0.3747(3) 0.56772(16) 0.0394(7) Uani 1 d . . .
H4 H 0.5748 -0.4707 0.5636 0.047 Uiso 1 d R . .
C7 C 0.7309(2) 0.0543(3) 0.57569(13) 0.0236(5) Uani 1 d . . .
H7 H 0.8307 0.0476 0.5711 0.028 Uiso 1 d R . .
C1 C 0.6805(3) -0.0963(3) 0.57499(13) 0.0241(5) Uani 1 d . . .
C19 C 0.6231(3) 0.1356(3) 0.77002(15) 0.0353(6) Uani 1 d . . .
H19 H 0.6113 0.0852 0.8186 0.042 Uiso 1 d R . .
C3 C 0.7310(3) -0.3411(3) 0.59520(15) 0.0341(6) Uani 1 d . . .
H3 H 0.7941 -0.4128 0.6108 0.041 Uiso 1 d R . .
C6 C 0.5497(3) -0.1336(3) 0.54855(15) 0.0306(6) Uani 1 d . . .
H6 H 0.4748 -0.0647 0.5351 0.037 Uiso 1 d R . .
C14 C 0.8064(3) 0.2797(3) 0.32156(14) 0.0377(6) Uani 1 d . . .
H14A H 0.7583 0.3119 0.2793 0.045 Uiso 1 d R . .
H14B H 0.8606 0.1988 0.3098 0.045 Uiso 1 d R . .
H14C H 0.8671 0.3518 0.3390 0.045 Uiso 1 d R . .
C5 C 0.5098(3) -0.2730(3) 0.54550(15) 0.0378(6) Uani 1 d . . .
H5 H 0.4182 -0.2973 0.5286 0.045 Uiso 1 d R . .
C16 C 0.7114(3) 0.2757(3) 0.64850(15) 0.0328(6) Uani 1 d . . .
H16 H 0.7437 0.3256 0.6069 0.039 Uiso 1 d R . .
C12 C 0.6081(3) 0.1218(3) 0.35597(16) 0.0417(7) Uani 1 d . . .
H12A H 0.5508 0.1515 0.3163 0.050 Uiso 1 d R . .
H12B H 0.5494 0.0935 0.3953 0.050 Uiso 1 d R . .
H12C H 0.6653 0.0449 0.3411 0.050 Uiso 1 d R . .
C18 C 0.6392(3) 0.2777(3) 0.77261(15) 0.0366(7) Uani 1 d . . .
H18 H 0.6194 0.3268 0.8165 0.044 Uiso 1 d R . .
C20 C 0.6511(3) 0.0625(3) 0.70675(14) 0.0315(6) Uani 1 d . . .
H20 H 0.6377 -0.0453 0.7043 0.038 Uiso 1 d R . .
C13 C 0.6181(3) 0.3705(3) 0.40173(17) 0.0413(7) Uani 1 d . . .
H13A H 0.5615 0.4008 0.3620 0.050 Uiso 1 d R . .
H13B H 0.6811 0.4437 0.4154 0.050 Uiso 1 d R . .
H13C H 0.5591 0.3475 0.4419 0.050 Uiso 1 d R . .
C22 C 0.9948(3) -0.2577(3) 0.64998(18) 0.0427(7) Uani 1 d . . .
H22A H 1.0782 -0.2015 0.6700 0.051 Uiso 1 d R . .
H22B H 1.0214 -0.3101 0.6081 0.051 Uiso 1 d R . .
H22C H 0.9552 -0.3192 0.6853 0.051 Uiso 1 d R . .
C17 C 0.6835(3) 0.3480(3) 0.71214(16) 0.0386(6) Uani 1 d . . .
H17 H 0.7024 0.4445 0.7143 0.046 Uiso 1 d R . .

loop_
_atom_site_aniso_label
_atom_site_aniso_U_11
_atom_site_aniso_U_22
_atom_site_aniso_U_33
_atom_site_aniso_U_23
_atom_site_aniso_U_13
_atom_site_aniso_U_12
S9 0.0194(2) 0.0283(3) 0.0276(3) 0.0065(3) 0.0031(2) 0.0014(2)
N8 0.0195(8) 0.0267(11) 0.0275(10) 0.0089(8) 0.0026(8) 0.0036(8)
C11 0.0215(10) 0.0331(14) 0.0256(12) 0.0051(10) 0.0010(10) -0.0011(10)
O21 0.0290(8) 0.0291(11) 0.0502(11) 0.0040(9) -0.0072(8) 0.0049(8)
C15 0.0201(9) 0.0251(12) 0.0275(12) 0.0024(10) -0.0014(10) 0.0015(10)
C2 0.0316(12) 0.0261(14) 0.0241(12) 0.0023(11) 0.0023(9) 0.0026(10)
O10 0.0316(9) 0.0446(12) 0.0352(10) 0.0064(9) -0.0042(8) -0.0143(9)
C4 0.0575(18) 0.0270(14) 0.0335(15) -0.0007(12) 0.0031(13) -0.0136(13)
C7 0.0206(11) 0.0229(12) 0.0273(12) 0.0040(10) 0.0010(9) -0.0005(9)
C1 0.0264(11) 0.0234(12) 0.0225(11) 0.0026(10) 0.0030(10) -0.0024(10)
C19 0.0433(14) 0.0392(17) 0.0235(13) 0.0067(11) -0.0020(12) 0.0074(13)
C3 0.0434(14) 0.0217(14) 0.0372(14) 0.0050(11) 0.0048(12) 0.0023(11)
C6 0.0309(12) 0.0330(13) 0.0279(13) 0.0054(12) -0.0040(11) -0.0053(10)
C14 0.0381(13) 0.0491(17) 0.0259(12) 0.0052(12) 0.0069(12) -0.0003(14)
C5 0.0428(15) 0.0404(15) 0.0302(13) -0.0008(13) -0.0049(13) -0.0138(12)
C16 0.0376(14) 0.0288(14) 0.0322(14) 0.0014(11) 0.0011(11) -0.0063(11)
C12 0.0411(15) 0.0491(19) 0.0349(16) 0.0010(14) -0.0038(13) -0.0156(14)
C18 0.0383(14) 0.0401(17) 0.0313(14) -0.0071(12) -0.0038(11) 0.0055(13)
C20 0.0369(14) 0.0275(14) 0.0303(14) 0.0052(11) -0.0006(11) 0.0009(11)
C13 0.0360(14) 0.0409(17) 0.0469(17) 0.0128(14) 0.0059(13) 0.0127(13)
C22 0.0384(15) 0.0399(17) 0.0496(18) 0.0096(14) -0.0054(14) 0.0128(13)
C17 0.0455(15) 0.0285(15) 0.0417(15) -0.0062(12) 0.0000(14) -0.0022(13)

loop_
_atom_type_symbol
_atom_type_description
_atom_type_scat_dispersion_real
_atom_type_scat_dispersion_imag
_atom_type_scat_source
C C 0.0033 0.0016 'International Tables Vol C Tables 4.2.6.8 and 6.1.1.4'
H H 0.0000 0.0000 'International Tables Vol C Tables 4.2.6.8 and 6.1.1.4'
N N 0.0061 0.0033 'International Tables Vol C Tables 4.2.6.8 and 6.1.1.4'
O O 0.0106 0.0060 'International Tables Vol C Tables 4.2.6.8 and 6.1.1.4'
S S 0.1246 0.1234 'International Tables Vol C Tables 4.2.6.8 and 6.1.1.4'

loop_
_geom_angle_atom_site_label_1
_geom_angle_atom_site_label_2
_geom_angle_atom_site_label_3
_geom_angle
_geom_angle_site_symmetry_1
_geom_angle_site_symmetry_3
_geom_angle_publ_flag
O10 S9 N8 112.39(11) . . ?
O10 S9 C11 105.08(11) . . ?
N8 S9 C11 99.42(10) . . ?
C7 N8 S9 116.32(15) . . ?
C7 N8 H8 109.5 . . ?
S9 N8 H8 129.0 . . ?
C13 C11 C12 113.8(2) . . ?
C13 C11 C14 109.9(2) . . ?
C12 C11 C14 111.0(2) . . ?
C13 C11 S9 109.76(18) . . ?
C12 C11 S9 108.24(18) . . ?
C14 C11 S9 103.56(17) . . ?
C2 O21 C22 118.1(2) . . ?
C16 C15 C20 118.7(2) . . ?
C16 C15 C7 119.7(2) . . ?
C20 C15 C7 121.5(2) . . ?
O21 C2 C3 124.5(2) . . ?
O21 C2 C1 114.8(2) . . ?
C3 C2 C1 120.7(2) . . ?
C5 C4 C3 121.1(3) . . ?
C5 C4 H4 119.3 . . ?
C3 C4 H4 119.6 . . ?
N8 C7 C1 111.5(2) . . ?
N8 C7 C15 112.31(19) . . ?
C1 C7 C15 113.6(2) . . ?
N8 C7 H7 105.0 . . ?
C1 C7 H7 104.5 . . ?
C15 C7 H7 109.2 . . ?
C6 C1 C2 118.5(2) . . ?
C6 C1 C7 122.1(2) . . ?
C2 C1 C7 119.4(2) . . ?
C18 C19 C20 120.5(3) . . ?
C18 C19 H19 116.6 . . ?
C20 C19 H19 121.5 . . ?
C4 C3 C2 119.4(3) . . ?
C4 C3 H3 120.6 . . ?
C2 C3 H3 120.1 . . ?
C1 C6 C5 120.6(2) . . ?
C1 C6 H6 123.9 . . ?
C5 C6 H6 115.3 . . ?
C11 C14 H14A 109.4 . . ?
C11 C14 H14B 109.3 . . ?
H14A C14 H14B 109.5 . . ?
C11 C14 H14C 109.7 . . ?
H14A C14 H14C 109.5 . . ?
H14B C14 H14C 109.5 . . ?
C4 C5 C6 119.7(2) . . ?
C4 C5 H5 120.5 . . ?
C6 C5 H5 119.8 . . ?
C15 C16 C17 120.5(3) . . ?
C15 C16 H16 119.9 . . ?
C17 C16 H16 119.6 . . ?
C11 C12 H12A 109.1 . . ?
C11 C12 H12B 109.3 . . ?
H12A C12 H12B 109.5 . . ?
C11 C12 H12C 110.0 . . ?
H12A C12 H12C 109.5 . . ?
H12B C12 H12C 109.5 . . ?
C19 C18 C17 119.6(3) . . ?
C19 C18 H18 119.7 . . ?
C17 C18 H18 120.7 . . ?
C19 C20 C15 120.4(3) . . ?
C19 C20 H20 120.8 . . ?
C15 C20 H20 118.8 . . ?
C11 C13 H13A 109.3 . . ?
C11 C13 H13B 110.2 . . ?
H13A C13 H13B 109.5 . . ?
C11 C13 H13C 108.8 . . ?
H13A C13 H13C 109.5 . . ?
H13B C13 H13C 109.5 . . ?
O21 C22 H22A 105.4 . . ?
O21 C22 H22B 108.7 . . ?
H22A C22 H22B 111.2 . . ?
O21 C22 H22C 109.6 . . ?
H22A C22 H22C 112.4 . . ?
H22B C22 H22C 109.5 . . ?
C18 C17 C16 120.3(3) . . ?
C18 C17 H17 120.4 . . ?
C16 C17 H17 119.1 . . ?

loop_
_geom_bond_atom_site_label_1
_geom_bond_atom_site_label_2
_geom_bond_distance
_geom_bond_site_symmetry_2
_geom_bond_publ_flag
S9 O10 1.500(2) . ?
S9 N8 1.645(2) . ?
S9 C11 1.848(3) . ?
N8 C7 1.467(3) . ?
N8 H8 0.9165 . ?
C11 C13 1.512(4) . ?
C11 C12 1.514(4) . ?
C11 C14 1.532(3) . ?
O21 C2 1.373(3) . ?
O21 C22 1.427(3) . ?
C15 C16 1.385(4) . ?
C15 C20 1.387(4) . ?
C15 C7 1.533(3) . ?
C2 C3 1.387(4) . ?
C2 C1 1.408(3) . ?
C4 C5 1.375(4) . ?
C4 C3 1.378(4) . ?
C4 H4 0.9600 . ?
C7 C1 1.525(3) . ?
C7 H7 0.9600 . ?
C1 C6 1.390(4) . ?
C19 C18 1.374(4) . ?
C19 C20 1.393(4) . ?
C19 H19 1.0291 . ?
C3 H3 0.9600 . ?
C6 C5 1.393(4) . ?
C6 H6 1.0065 . ?
C14 H14A 0.9598 . ?
C14 H14B 0.9600 . ?
C14 H14C 0.9600 . ?
C5 H5 0.9600 . ?
C16 C17 1.395(4) . ?
C16 H16 0.9599 . ?
C12 H12A 0.9599 . ?
C12 H12B 0.9600 . ?
C12 H12C 0.9600 . ?
C18 C17 1.376(4) . ?
C18 H18 0.9599 . ?
C20 H20 1.0444 . ?
C13 H13A 0.9600 . ?
C13 H13B 0.9600 . ?
C13 H13C 0.9599 . ?
C22 H22A 1.0324 . ?
C22 H22B 0.9599 . ?
C22 H22C 0.9601 . ?
C17 H17 0.9451 . ?

loop_
_geom_torsion_atom_site_label_1
_geom_torsion_atom_site_label_2
_geom_torsion_atom_site_label_3
_geom_torsion_atom_site_label_4
_geom_torsion
_geom_torsion_site_symmetry_1
_geom_torsion_site_symmetry_2
_geom_torsion_site_symmetry_3
_geom_torsion_site_symmetry_4
_geom_torsion_publ_flag
O10 S9 N8 C7 -77.99(19) . . . . ?
C11 S9 N8 C7 171.30(18) . . . . ?
O10 S9 C11 C13 -47.9(2) . . . . ?
N8 S9 C11 C13 68.45(19) . . . . ?
O10 S9 C11 C12 -172.74(18) . . . . ?
N8 S9 C11 C12 -56.35(19) . . . . ?
O10 S9 C11 C14 69.39(19) . . . . ?
N8 S9 C11 C14 -174.22(18) . . . . ?
C22 O21 C2 C3 5.9(4) . . . . ?
C22 O21 C2 C1 -174.2(2) . . . . ?
S9 N8 C7 C1 -114.98(19) . . . . ?
S9 N8 C7 C15 116.16(19) . . . . ?
C16 C15 C7 N8 -40.5(3) . . . . ?
C20 C15 C7 N8 141.7(2) . . . . ?
C16 C15 C7 C1 -168.2(2) . . . . ?
C20 C15 C7 C1 14.0(3) . . . . ?
O21 C2 C1 C6 -176.4(2) . . . . ?
C3 C2 C1 C6 3.5(4) . . . . ?
O21 C2 C1 C7 5.1(3) . . . . ?
C3 C2 C1 C7 -175.0(2) . . . . ?
N8 C7 C1 C6 -37.4(3) . . . . ?
C15 C7 C1 C6 90.7(3) . . . . ?
N8 C7 C1 C2 141.1(2) . . . . ?
C15 C7 C1 C2 -90.8(3) . . . . ?
C5 C4 C3 C2 -0.2(4) . . . . ?
O21 C2 C3 C4 177.2(2) . . . . ?
C1 C2 C3 C4 -2.6(4) . . . . ?
C2 C1 C6 C5 -1.7(4) . . . . ?
C7 C1 C6 C5 176.8(2) . . . . ?
C3 C4 C5 C6 2.0(5) . . . . ?
C1 C6 C5 C4 -1.1(5) . . . . ?
C20 C15 C16 C17 -0.1(4) . . . . ?
C7 C15 C16 C17 -178.0(2) . . . . ?
C20 C19 C18 C17 -0.1(4) . . . . ?
C18 C19 C20 C15 -0.2(4) . . . . ?
C16 C15 C20 C19 0.3(4) . . . . ?
C7 C15 C20 C19 178.2(2) . . . . ?
C19 C18 C17 C16 0.2(4) . . . . ?
C15 C16 C17 C18 -0.1(4) . . . . ?
